data_4118663
loop_
_publ_author_name
'Emmanuel Anger'
'Monika Srebro'
'Nicolas Vanthuyne'
'Lo\"ic Toupet'
'St\'ephane Rigaut'
'Christian Roussel'
'Jochen Autschbach'
'Jeanne Crassous'
'R\'egis R\'eau'

_publ_section_title
;
 Ruthenium-Vinylhelicenes: Remote Metal-Based Enhancement and Redox
 Switching of the Chiroptical Properties of a Helicene Core
;
_journal_name_full 'Journal of the American Chemical Society'
_journal_page_first 15628
_journal_page_last 15631
_journal_paper_doi 10.1021/ja304424t
_journal_volume 134
_journal_year 2012
_chemical_formula_moiety 'C68 H102 Cl2 O2 P4 Ru2, 4(C H2 Cl2)'
_chemical_formula_sum 'C72 H110 Cl10 O2 P4 Ru2'
_chemical_formula_weight 1688.12
_chemical_name_systematic
;
 ?
;
_space_group_IT_number 15
_symmetry_cell_setting monoclinic
_symmetry_space_group_name_Hall '-C 2yc'
_symmetry_space_group_name_H-M 'C 1 2/c 1'
_atom_sites_solution_hydrogens difmap
_atom_sites_solution_primary direct
_atom_sites_solution_secondary difmap
_audit_creation_method SHELXL-97
_cell_angle_alpha 90.00
_cell_angle_beta 99.7390(10)
_cell_angle_gamma 90.00
_cell_formula_units_Z 4
_cell_length_a 12.1161(2)
_cell_length_b 19.0277(2)
_cell_length_c 35.7678(5)
_cell_measurement_reflns_used 23179
_cell_measurement_temperature 120(2)
_cell_measurement_theta_max 27.1
_cell_measurement_theta_min 3.0
_cell_volume 8127.1(2)
_computing_cell_refinement 'CrysAlis RED, Oxford Diffraction Ltd.,Version 1.171.35.11'
_computing_data_collection 'CrysAlis CCD, Oxford Diffraction Ltd.,Version 1.171.35.11'
_computing_data_reduction 'CrysAlis RED, Oxford Diffraction Ltd.,Version 1.171.35.11'
_computing_molecular_graphics 'MERCURY 2.4.5(CCDC, 2011)'
_computing_publication_material 'WINGX (Farrugia, 1999)'
_computing_structure_refinement 'SHELXL-97 (Sheldrick, 1997)'
_computing_structure_solution 'SIR-97_(Altomare & al., 1999)'
_diffrn_ambient_temperature 120(2)
_diffrn_detector_area_resol_mean 19.64
_diffrn_measured_fraction_theta_full 0.999
_diffrn_measured_fraction_theta_max 0.999
_diffrn_measurement_device_type 'CCD Saphire 3 Xcalibur'
_diffrn_measurement_method 'omega scan'
_diffrn_radiation_monochromator graphite
_diffrn_radiation_source 'fine-focus sealed tube'
_diffrn_radiation_type MoK\a
_diffrn_radiation_wavelength 0.71073
_diffrn_reflns_av_R_equivalents 0.0372
_diffrn_reflns_av_sigmaI/netI 0.0334
_diffrn_reflns_limit_h_max 15
_diffrn_reflns_limit_h_min -15
_diffrn_reflns_limit_k_max 24
_diffrn_reflns_limit_k_min -24
_diffrn_reflns_limit_l_max 45
_diffrn_reflns_limit_l_min -45
_diffrn_reflns_number 56651
_diffrn_reflns_theta_full 27.00
_diffrn_reflns_theta_max 27.00
_diffrn_reflns_theta_min 2.75
_exptl_absorpt_coefficient_mu 0.820
_exptl_absorpt_correction_type none
_exptl_crystal_colour red
_exptl_crystal_density_diffrn 1.380
_exptl_crystal_description prism
_exptl_crystal_F_000 3504
_exptl_crystal_size_max 0.286
_exptl_crystal_size_mid 0.251
_exptl_crystal_size_min 0.062
_refine_diff_density_max 0.896
_refine_diff_density_min -0.701
_refine_diff_density_rms 0.062
_refine_ls_extinction_method none
_refine_ls_goodness_of_fit_ref 1.030
_refine_ls_hydrogen_treatment constr
_refine_ls_matrix_type full
_refine_ls_number_parameters 407
_refine_ls_number_reflns 8884
_refine_ls_number_restraints 0
_refine_ls_restrained_S_all 1.030
_refine_ls_R_factor_all 0.0451
_refine_ls_R_factor_gt 0.0299
_refine_ls_shift/su_max 0.001
_refine_ls_shift/su_mean 0.000
_refine_ls_structure_factor_coef Fsqd
_refine_ls_weighting_details 'calc w=1/[\s^2^(Fo^2^)+(0.0410P)^2^+0.0000P] where P=(Fo^2^+2Fc^2^)/3'
_refine_ls_weighting_scheme calc
_refine_ls_wR_factor_gt 0.0690
_refine_ls_wR_factor_ref 0.0719
_reflns_number_gt 7029
_reflns_number_total 8884
_reflns_threshold_expression >2sigma(I)
_cod_data_source_file ja304424t_si_002.cif
_cod_data_source_block ea361
_cod_database_code 4118663

loop_
_symmetry_equiv_pos_as_xyz
'x, y, z'
'-x, y, -z+1/2'
'x+1/2, y+1/2, z'
'-x+1/2, y+1/2, -z+1/2'
'-x, -y, -z'
'x, -y, z-1/2'
'-x+1/2, -y+1/2, -z'
'x+1/2, -y+1/2, z-1/2'

loop_
_atom_site_label
_atom_site_type_symbol
_atom_site_fract_x
_atom_site_fract_y
_atom_site_fract_z
_atom_site_U_iso_or_equiv
_atom_site_adp_type
_atom_site_occupancy
_atom_site_symmetry_multiplicity
_atom_site_calc_flag
_atom_site_refinement_flags
C41 C 0.3567(2) -0.08656(14) 0.13041(7) 0.0430(6) Uani 1 1 d .
H41A H 0.3537 -0.1384 0.1279 0.052 Uiso 1 1 calc R
H41B H 0.2931 -0.0715 0.1426 0.052 Uiso 1 1 calc R
Cl2 Cl 0.48380(5) -0.06207(4) 0.159406(19) 0.04670(17) Uani 1 1 d .
Cl3 Cl 0.34384(6) -0.04851(5) 0.08543(2) 0.0661(2) Uani 1 1 d .
C42 C 0.0585(2) -0.18697(13) 0.08829(7) 0.0400(6) Uani 1 1 d .
H42A H 0.0847 -0.1396 0.0823 0.048 Uiso 1 1 calc R
H42B H 0.1245 -0.2184 0.0932 0.048 Uiso 1 1 calc R
Cl4 Cl -0.00308(9) -0.18222(5) 0.12903(3) 0.0817(3) Uani 1 1 d .
Cl5 Cl -0.03487(7) -0.21836(5) 0.04950(2) 0.0727(2) Uani 1 1 d .
Cl1 Cl -0.16572(4) 0.22807(3) 0.105137(17) 0.03105(13) Uani 1 1 d .
Ru1 Ru -0.065140(13) 0.118180(8) 0.100756(4) 0.01761(5) Uani 1 1 d .
P1 P -0.22924(4) 0.06815(3) 0.063409(15) 0.02025(12) Uani 1 1 d .
P2 P 0.10862(4) 0.17402(3) 0.126238(15) 0.02229(12) Uani 1 1 d .
O1 O 0.06459(12) -0.00924(8) 0.08786(4) 0.0301(3) Uani 1 1 d .
C1 C -0.10058(16) 0.07315(10) 0.14752(5) 0.0196(4) Uani 1 1 d .
H1 H -0.1414 0.1032 0.1615 0.023 Uiso 1 1 calc R
C2 C -0.07995(16) 0.01035(10) 0.16367(5) 0.0202(4) Uani 1 1 d .
H2 H -0.0283 -0.0190 0.1538 0.024 Uiso 1 1 calc R
C3 C -0.12949(16) -0.01803(10) 0.19541(5) 0.0199(4) Uani 1 1 d .
C4 C -0.22355(17) 0.01355(11) 0.20738(6) 0.0248(5) Uani 1 1 d .
H4 H -0.2512 0.0572 0.1969 0.030 Uiso 1 1 calc R
C5 C -0.27442(18) -0.01872(12) 0.23400(6) 0.0263(5) Uani 1 1 d .
H5 H -0.3380 0.0028 0.2415 0.032 Uiso 1 1 calc R
C6 C -0.23543(18) -0.08304(11) 0.25068(6) 0.0247(5) Uani 1 1 d .
C7 C -0.2980(2) -0.11948(13) 0.27514(6) 0.0343(5) Uani 1 1 d .
H7 H -0.3593 -0.0969 0.2835 0.041 Uiso 1 1 calc R
C8 C -0.2703(2) -0.18555(13) 0.28626(7) 0.0385(6) Uani 1 1 d .
H8 H -0.3150 -0.2100 0.3014 0.046 Uiso 1 1 calc R
C9 C -0.1755(2) -0.21961(12) 0.27586(6) 0.0339(6) Uani 1 1 d .
C10 C -0.1596(3) -0.29304(14) 0.28208(8) 0.0471(7) Uani 1 1 d .
H10 H -0.2049 -0.3177 0.2969 0.057 Uiso 1 1 calc R
C11 C -0.0812(3) -0.32775(14) 0.26714(8) 0.0506(8) Uani 1 1 d .
H11 H -0.0798 -0.3776 0.2680 0.061 Uiso 1 1 calc R
C12 C 0.0000 -0.29126(17) 0.2500 0.0391(9) Uani 1 2 d S
C13 C 0.0000 -0.21677(15) 0.2500 0.0275(7) Uani 1 2 d S
C14 C -0.10132(19) -0.18199(11) 0.25663(6) 0.0257(5) Uani 1 1 d .
C15 C -0.13835(17) -0.11396(11) 0.24060(5) 0.0212(4) Uani 1 1 d .
C16 C -0.08998(16) -0.08047(10) 0.21218(5) 0.0193(4) Uani 1 1 d .
H16 H -0.0271 -0.1019 0.2042 0.023 Uiso 1 1 calc R
C17 C 0.01379(17) 0.04067(11) 0.09257(6) 0.0226(4) Uani 1 1 d .
C18 C -0.2368(2) -0.02982(12) 0.06584(7) 0.0328(5) Uani 1 1 d .
H18 H -0.1574 -0.0460 0.0726 0.039 Uiso 1 1 calc R
C19 C -0.2946(2) -0.05598(13) 0.09781(7) 0.0415(6) Uani 1 1 d .
H19A H -0.2632 -0.0318 0.1214 0.062 Uiso 1 1 calc R
H19B H -0.2827 -0.1067 0.1010 0.062 Uiso 1 1 calc R
H19C H -0.3750 -0.0462 0.0916 0.062 Uiso 1 1 calc R
C20 C -0.2835(2) -0.06756(13) 0.02919(7) 0.0440(6) Uani 1 1 d .
H20A H -0.2453 -0.0507 0.0088 0.066 Uiso 1 1 calc R
H20B H -0.3639 -0.0581 0.0225 0.066 Uiso 1 1 calc R
H20C H -0.2714 -0.1183 0.0326 0.066 Uiso 1 1 calc R
C21 C -0.36550(17) 0.10724(12) 0.06871(6) 0.0282(5) Uani 1 1 d .
H21 H -0.3592 0.1578 0.0618 0.034 Uiso 1 1 calc R
C22 C -0.38947(19) 0.10838(14) 0.10933(7) 0.0370(6) Uani 1 1 d .
H22A H -0.3239 0.1266 0.1264 0.055 Uiso 1 1 calc R
H22B H -0.4058 0.0606 0.1170 0.055 Uiso 1 1 calc R
H22C H -0.4541 0.1387 0.1106 0.055 Uiso 1 1 calc R
C23 C -0.46563(19) 0.07938(14) 0.04062(8) 0.0415(6) Uani 1 1 d .
H23A H -0.4474 0.0796 0.0150 0.062 Uiso 1 1 calc R
H23B H -0.5309 0.1095 0.0414 0.062 Uiso 1 1 calc R
H23C H -0.4827 0.0313 0.0476 0.062 Uiso 1 1 calc R
C24 C -0.22280(18) 0.08554(12) 0.01292(6) 0.0273(5) Uani 1 1 d .
H24 H -0.2835 0.0577 -0.0028 0.033 Uiso 1 1 calc R
C25 C -0.2413(2) 0.16248(12) 0.00230(7) 0.0383(6) Uani 1 1 d .
H25A H -0.3133 0.1780 0.0084 0.058 Uiso 1 1 calc R
H25B H -0.2417 0.1683 -0.0249 0.058 Uiso 1 1 calc R
H25C H -0.1809 0.1908 0.0166 0.058 Uiso 1 1 calc R
C26 C -0.10992(19) 0.06061(14) 0.00327(6) 0.0363(6) Uani 1 1 d .
H26A H -0.0987 0.0109 0.0100 0.055 Uiso 1 1 calc R
H26B H -0.0491 0.0886 0.0176 0.055 Uiso 1 1 calc R
H26C H -0.1102 0.0665 -0.0240 0.055 Uiso 1 1 calc R
C27 C 0.09880(18) 0.24830(12) 0.15855(7) 0.0335(5) Uani 1 1 d .
H27 H 0.0445 0.2820 0.1439 0.040 Uiso 1 1 calc R
C28 C 0.0474(2) 0.22725(16) 0.19305(8) 0.0551(8) Uani 1 1 d .
H28A H -0.0215 0.2006 0.1847 0.083 Uiso 1 1 calc R
H28B H 0.0302 0.2696 0.2066 0.083 Uiso 1 1 calc R
H28C H 0.1007 0.1981 0.2100 0.083 Uiso 1 1 calc R
C29 C 0.2059(2) 0.29032(13) 0.17108(7) 0.0402(6) Uani 1 1 d .
H29A H 0.2383 0.3036 0.1488 0.060 Uiso 1 1 calc R
H29B H 0.2597 0.2616 0.1881 0.060 Uiso 1 1 calc R
H29C H 0.1885 0.3328 0.1844 0.060 Uiso 1 1 calc R
C30 C 0.16010(19) 0.21479(12) 0.08524(7) 0.0329(5) Uani 1 1 d .
H30 H 0.2265 0.2446 0.0953 0.039 Uiso 1 1 calc R
C31 C 0.0714(2) 0.26217(15) 0.06261(8) 0.0487(7) Uani 1 1 d .
H31A H 0.0477 0.2976 0.0795 0.073 Uiso 1 1 calc R
H31B H 0.0067 0.2338 0.0514 0.073 Uiso 1 1 calc R
H31C H 0.1028 0.2856 0.0424 0.073 Uiso 1 1 calc R
C32 C 0.1977(2) 0.15920(15) 0.05866(7) 0.0488(7) Uani 1 1 d .
H32A H 0.2552 0.1290 0.0731 0.073 Uiso 1 1 calc R
H32B H 0.2286 0.1827 0.0384 0.073 Uiso 1 1 calc R
H32C H 0.1333 0.1305 0.0476 0.073 Uiso 1 1 calc R
C33 C 0.22516(17) 0.11460(12) 0.14612(6) 0.0282(5) Uani 1 1 d .
H33 H 0.2244 0.0762 0.1270 0.034 Uiso 1 1 calc R
C34 C 0.34341(19) 0.14524(15) 0.15152(8) 0.0432(6) Uani 1 1 d .
H34A H 0.3553 0.1683 0.1280 0.065 Uiso 1 1 calc R
H34B H 0.3983 0.1074 0.1578 0.065 Uiso 1 1 calc R
H34C H 0.3525 0.1797 0.1722 0.065 Uiso 1 1 calc R
C35 C 0.2058(2) 0.07811(14) 0.18237(7) 0.0419(6) Uani 1 1 d .
H35A H 0.1302 0.0581 0.1786 0.063 Uiso 1 1 calc R
H35B H 0.2138 0.1123 0.2032 0.063 Uiso 1 1 calc R
H35C H 0.2610 0.0405 0.1887 0.063 Uiso 1 1 calc R

loop_
_atom_site_aniso_label
_atom_site_aniso_U_11
_atom_site_aniso_U_22
_atom_site_aniso_U_33
_atom_site_aniso_U_23
_atom_site_aniso_U_13
_atom_site_aniso_U_12
C41 0.0461(15) 0.0414(15) 0.0433(16) -0.0036(12) 0.0128(12) -0.0102(12)
Cl2 0.0422(4) 0.0580(4) 0.0403(4) 0.0067(3) 0.0081(3) -0.0062(3)
Cl3 0.0493(4) 0.1051(7) 0.0419(4) 0.0087(4) 0.0021(3) -0.0002(4)
C42 0.0355(14) 0.0341(14) 0.0504(16) -0.0007(12) 0.0070(12) 0.0019(11)
Cl4 0.1308(8) 0.0663(6) 0.0567(5) -0.0066(4) 0.0412(5) -0.0102(5)
Cl5 0.0710(5) 0.0813(6) 0.0581(5) -0.0053(4) -0.0112(4) -0.0027(5)
Cl1 0.0259(3) 0.0192(3) 0.0451(3) -0.0028(2) -0.0025(2) 0.0031(2)
Ru1 0.01900(8) 0.01645(8) 0.01717(8) 0.00134(7) 0.00246(6) 0.00045(7)
P1 0.0219(3) 0.0196(3) 0.0190(3) -0.0003(2) 0.0025(2) -0.0016(2)
P2 0.0206(3) 0.0230(3) 0.0225(3) -0.0002(2) 0.0014(2) -0.0014(2)
O1 0.0313(8) 0.0255(8) 0.0353(9) -0.0029(7) 0.0110(7) 0.0060(7)
C1 0.0205(10) 0.0213(10) 0.0166(10) -0.0031(8) 0.0023(8) 0.0017(8)
C2 0.0206(10) 0.0216(10) 0.0188(10) -0.0002(8) 0.0041(8) 0.0047(8)
C3 0.0239(10) 0.0198(10) 0.0157(10) -0.0018(8) 0.0020(8) 0.0001(8)
C4 0.0287(11) 0.0224(11) 0.0237(11) 0.0005(9) 0.0058(9) 0.0062(9)
C5 0.0254(11) 0.0329(12) 0.0217(11) -0.0036(9) 0.0070(9) 0.0025(9)
C6 0.0282(11) 0.0295(12) 0.0162(10) -0.0035(9) 0.0032(9) -0.0080(9)
C7 0.0344(13) 0.0455(15) 0.0241(12) -0.0027(11) 0.0078(10) -0.0126(11)
C8 0.0451(15) 0.0442(15) 0.0256(13) 0.0056(11) 0.0044(11) -0.0235(12)
C9 0.0451(14) 0.0295(13) 0.0228(12) 0.0038(10) -0.0068(10) -0.0163(11)
C10 0.0656(19) 0.0318(14) 0.0377(15) 0.0129(12) -0.0093(13) -0.0231(13)
C11 0.073(2) 0.0190(13) 0.0487(17) 0.0080(12) -0.0208(15) -0.0127(13)
C12 0.052(2) 0.0203(17) 0.036(2) 0.000 -0.0159(17) 0.000
C13 0.0432(19) 0.0180(15) 0.0165(15) 0.000 -0.0088(13) 0.000
C14 0.0383(12) 0.0197(11) 0.0161(10) -0.0005(8) -0.0035(9) -0.0091(9)
C15 0.0285(11) 0.0193(10) 0.0140(9) -0.0032(8) -0.0016(8) -0.0053(9)
C16 0.0218(10) 0.0194(10) 0.0158(10) -0.0038(8) 0.0001(8) 0.0004(8)
C17 0.0226(11) 0.0277(12) 0.0178(10) 0.0013(9) 0.0041(8) -0.0042(9)
C18 0.0346(13) 0.0233(12) 0.0393(14) -0.0029(10) 0.0024(11) -0.0027(10)
C19 0.0523(16) 0.0328(14) 0.0361(14) 0.0057(11) -0.0020(12) -0.0155(12)
C20 0.0556(17) 0.0288(14) 0.0459(16) -0.0079(12) 0.0039(13) -0.0089(12)
C21 0.0205(11) 0.0322(13) 0.0308(12) -0.0024(9) 0.0014(9) -0.0013(9)
C22 0.0275(12) 0.0476(16) 0.0383(14) -0.0053(12) 0.0126(10) -0.0020(11)
C23 0.0243(12) 0.0520(17) 0.0457(15) -0.0060(13) -0.0013(11) -0.0018(11)
C24 0.0303(12) 0.0319(12) 0.0187(11) 0.0003(9) 0.0011(9) 0.0002(10)
C25 0.0491(15) 0.0357(14) 0.0294(13) 0.0089(11) 0.0044(11) 0.0004(12)
C26 0.0369(13) 0.0513(16) 0.0224(12) -0.0012(11) 0.0096(10) 0.0014(11)
C27 0.0287(12) 0.0306(13) 0.0380(14) -0.0104(11) -0.0040(10) 0.0024(10)
C28 0.0464(16) 0.064(2) 0.0612(19) -0.0368(16) 0.0257(14) -0.0138(14)
C29 0.0433(14) 0.0379(14) 0.0351(14) -0.0091(11) -0.0063(11) -0.0085(12)
C30 0.0303(12) 0.0364(13) 0.0307(13) 0.0039(10) 0.0012(10) -0.0149(10)
C31 0.0458(16) 0.0515(17) 0.0459(16) 0.0230(13) -0.0003(13) -0.0161(13)
C32 0.0545(17) 0.0613(19) 0.0343(15) -0.0009(13) 0.0180(13) -0.0164(14)
C33 0.0227(11) 0.0318(12) 0.0295(12) -0.0013(10) 0.0027(9) 0.0037(9)
C34 0.0225(12) 0.0488(16) 0.0567(17) 0.0025(13) 0.0020(11) 0.0023(11)
C35 0.0297(13) 0.0546(17) 0.0381(15) 0.0167(12) -0.0035(11) 0.0037(12)

loop_
_atom_type_symbol
_atom_type_description
_atom_type_scat_dispersion_real
_atom_type_scat_dispersion_imag
_atom_type_scat_source
C C 0.0033 0.0016 'International Tables Vol C Tables 4.2.6.8 and 6.1.1.4'
H H 0.0000 0.0000 'International Tables Vol C Tables 4.2.6.8 and 6.1.1.4'
O O 0.0106 0.0060 'International Tables Vol C Tables 4.2.6.8 and 6.1.1.4'
P P 0.1023 0.0942 'International Tables Vol C Tables 4.2.6.8 and 6.1.1.4'
Cl Cl 0.1484 0.1585 'International Tables Vol C Tables 4.2.6.8 and 6.1.1.4'
Ru Ru -1.2594 0.8363 'International Tables Vol C Tables 4.2.6.8 and 6.1.1.4'

loop_
_geom_angle_atom_site_label_1
_geom_angle_atom_site_label_2
_geom_angle_atom_site_label_3
_geom_angle
_geom_angle_site_symmetry_1
_geom_angle_site_symmetry_3
Cl3 C41 Cl2 111.36(14) . .
Cl3 C41 H41A 109.4 . .
Cl2 C41 H41A 109.4 . .
Cl3 C41 H41B 109.4 . .
Cl2 C41 H41B 109.4 . .
H41A C41 H41B 108.0 . .
Cl5 C42 Cl4 111.76(14) . .
Cl5 C42 H42A 109.3 . .
Cl4 C42 H42A 109.3 . .
Cl5 C42 H42B 109.3 . .
Cl4 C42 H42B 109.3 . .
H42A C42 H42B 107.9 . .
C17 Ru1 C1 88.86(8) . .
C17 Ru1 P2 88.20(6) . .
C1 Ru1 P2 99.89(6) . .
C17 Ru1 P1 89.85(6) . .
C1 Ru1 P1 91.20(6) . .
P2 Ru1 P1 168.695(19) . .
C17 Ru1 Cl1 173.44(6) . .
C1 Ru1 Cl1 97.70(6) . .
P2 Ru1 Cl1 90.675(19) . .
P1 Ru1 Cl1 89.997(18) . .
C21 P1 C24 102.35(10) . .
C21 P1 C18 110.16(10) . .
C24 P1 C18 103.55(11) . .
C21 P1 Ru1 116.99(7) . .
C24 P1 Ru1 107.75(7) . .
C18 P1 Ru1 114.38(8) . .
C27 P2 C33 110.67(11) . .
C27 P2 C30 103.93(11) . .
C33 P2 C30 102.82(10) . .
C27 P2 Ru1 115.66(7) . .
C33 P2 Ru1 116.01(7) . .
C30 P2 Ru1 106.00(7) . .
C2 C1 Ru1 134.37(16) . .
C2 C1 H1 112.8 . .
Ru1 C1 H1 112.8 . .
C1 C2 C3 126.27(18) . .
C1 C2 H2 116.9 . .
C3 C2 H2 116.9 . .
C16 C3 C4 118.14(18) . .
C16 C3 C2 119.59(18) . .
C4 C3 C2 122.04(18) . .
C5 C4 C3 120.08(19) . .
C5 C4 H4 120.0 . .
C3 C4 H4 120.0 . .
C4 C5 C6 121.88(19) . .
C4 C5 H5 119.1 . .
C6 C5 H5 119.1 . .
C5 C6 C15 119.16(19) . .
C5 C6 C7 120.4(2) . .
C15 C6 C7 120.2(2) . .
C8 C7 C6 120.2(2) . .
C8 C7 H7 119.9 . .
C6 C7 H7 119.9 . .
C7 C8 C9 121.4(2) . .
C7 C8 H8 119.3 . .
C9 C8 H8 119.3 . .
C14 C9 C8 120.3(2) . .
C14 C9 C10 119.5(3) . .
C8 C9 C10 120.0(2) . .
C11 C10 C9 120.5(3) . .
C11 C10 H10 119.7 . .
C9 C10 H10 119.7 . .
C10 C11 C12 121.3(2) . .
C10 C11 H11 119.4 . .
C12 C11 H11 119.4 . .
C13 C12 C11 119.16(17) . .
C13 C12 C11 119.16(17) . 2
C11 C12 C11 121.7(3) . 2
C12 C13 C14 117.17(13) . 2
C12 C13 C14 117.17(13) . .
C14 C13 C14 125.7(3) 2 .
C9 C14 C13 118.3(2) . .
C9 C14 C15 117.5(2) . .
C13 C14 C15 123.70(19) . .
C16 C15 C6 117.45(18) . .
C16 C15 C14 123.25(19) . .
C6 C15 C14 118.91(19) . .
C3 C16 C15 123.16(19) . .
C3 C16 H16 118.4 . .
C15 C16 H16 118.4 . .
O1 C17 Ru1 179.04(18) . .
C20 C18 C19 110.0(2) . .
C20 C18 P1 116.47(17) . .
C19 C18 P1 113.18(17) . .
C20 C18 H18 105.4 . .
C19 C18 H18 105.4 . .
P1 C18 H18 105.4 . .
C18 C19 H19A 109.5 . .
C18 C19 H19B 109.5 . .
H19A C19 H19B 109.5 . .
C18 C19 H19C 109.5 . .
H19A C19 H19C 109.5 . .
H19B C19 H19C 109.5 . .
C18 C20 H20A 109.5 . .
C18 C20 H20B 109.5 . .
H20A C20 H20B 109.5 . .
C18 C20 H20C 109.5 . .
H20A C20 H20C 109.5 . .
H20B C20 H20C 109.5 . .
C22 C21 C23 111.79(18) . .
C22 C21 P1 114.80(15) . .
C23 C21 P1 114.52(16) . .
C22 C21 H21 104.8 . .
C23 C21 H21 104.8 . .
P1 C21 H21 104.8 . .
C21 C22 H22A 109.5 . .
C21 C22 H22B 109.5 . .
H22A C22 H22B 109.5 . .
C21 C22 H22C 109.5 . .
H22A C22 H22C 109.5 . .
H22B C22 H22C 109.5 . .
C21 C23 H23A 109.5 . .
C21 C23 H23B 109.5 . .
H23A C23 H23B 109.5 . .
C21 C23 H23C 109.5 . .
H23A C23 H23C 109.5 . .
H23B C23 H23C 109.5 . .
C25 C24 C26 109.86(19) . .
C25 C24 P1 112.79(16) . .
C26 C24 P1 110.44(15) . .
C25 C24 H24 107.9 . .
C26 C24 H24 107.9 . .
P1 C24 H24 107.9 . .
C24 C25 H25A 109.5 . .
C24 C25 H25B 109.5 . .
H25A C25 H25B 109.5 . .
C24 C25 H25C 109.5 . .
H25A C25 H25C 109.5 . .
H25B C25 H25C 109.5 . .
C24 C26 H26A 109.5 . .
C24 C26 H26B 109.5 . .
H26A C26 H26B 109.5 . .
C24 C26 H26C 109.5 . .
H26A C26 H26C 109.5 . .
H26B C26 H26C 109.5 . .
C29 C27 C28 110.0(2) . .
C29 C27 P2 116.39(16) . .
C28 C27 P2 112.60(17) . .
C29 C27 H27 105.6 . .
C28 C27 H27 105.6 . .
P2 C27 H27 105.6 . .
C27 C28 H28A 109.5 . .
C27 C28 H28B 109.5 . .
H28A C28 H28B 109.5 . .
C27 C28 H28C 109.5 . .
H28A C28 H28C 109.5 . .
H28B C28 H28C 109.5 . .
C27 C29 H29A 109.5 . .
C27 C29 H29B 109.5 . .
H29A C29 H29B 109.5 . .
C27 C29 H29C 109.5 . .
H29A C29 H29C 109.5 . .
H29B C29 H29C 109.5 . .
C31 C30 C32 109.5(2) . .
C31 C30 P2 111.40(16) . .
C32 C30 P2 111.97(17) . .
C31 C30 H30 107.9 . .
C32 C30 H30 107.9 . .
P2 C30 H30 107.9 . .
C30 C31 H31A 109.5 . .
C30 C31 H31B 109.5 . .
H31A C31 H31B 109.5 . .
C30 C31 H31C 109.5 . .
H31A C31 H31C 109.5 . .
H31B C31 H31C 109.5 . .
C30 C32 H32A 109.5 . .
C30 C32 H32B 109.5 . .
H32A C32 H32B 109.5 . .
C30 C32 H32C 109.5 . .
H32A C32 H32C 109.5 . .
H32B C32 H32C 109.5 . .
C35 C33 C34 110.01(19) . .
C35 C33 P2 112.80(15) . .
C34 C33 P2 116.91(17) . .
C35 C33 H33 105.4 . .
C34 C33 H33 105.4 . .
P2 C33 H33 105.4 . .
C33 C34 H34A 109.5 . .
C33 C34 H34B 109.5 . .
H34A C34 H34B 109.5 . .
C33 C34 H34C 109.5 . .
H34A C34 H34C 109.5 . .
H34B C34 H34C 109.5 . .
C33 C35 H35A 109.5 . .
C33 C35 H35B 109.5 . .
H35A C35 H35B 109.5 . .
C33 C35 H35C 109.5 . .
H35A C35 H35C 109.5 . .
H35B C35 H35C 109.5 . .

loop_
_geom_bond_atom_site_label_1
_geom_bond_atom_site_label_2
_geom_bond_distance
_geom_bond_site_symmetry_2
C41 Cl3 1.747(3) .
C41 Cl2 1.767(3) .
C41 H41A 0.9900 .
C41 H41B 0.9900 .
C42 Cl5 1.741(3) .
C42 Cl4 1.748(3) .
C42 H42A 0.9900 .
C42 H42B 0.9900 .
Cl1 Ru1 2.4385(5) .
Ru1 C17 1.808(2) .
Ru1 C1 1.9898(19) .
Ru1 P2 2.3964(5) .
Ru1 P1 2.3969(5) .
P1 C21 1.849(2) .
P1 C24 1.850(2) .
P1 C18 1.869(2) .
P2 C27 1.842(2) .
P2 C33 1.854(2) .
P2 C30 1.858(2) .
O1 C17 1.159(2) .
C1 C2 1.332(3) .
C1 H1 0.9500 .
C2 C3 1.474(3) .
C2 H2 0.9500 .
C3 C16 1.380(3) .
C3 C4 1.417(3) .
C4 C5 1.364(3) .
C4 H4 0.9500 .
C5 C6 1.408(3) .
C5 H5 0.9500 .
C6 C15 1.415(3) .
C6 C7 1.430(3) .
C7 C8 1.344(3) .
C7 H7 0.9500 .
C8 C9 1.422(4) .
C8 H8 0.9500 .
C9 C14 1.415(3) .
C9 C10 1.423(3) .
C10 C11 1.340(4) .
C10 H10 0.9500 .
C11 C12 1.425(3) .
C11 H11 0.9500 .
C12 C13 1.417(4) .
C12 C11 1.425(3) 2
C13 C14 1.449(3) 2
C13 C14 1.449(3) .
C14 C15 1.456(3) .
C15 C16 1.409(3) .
C16 H16 0.9500 .
C18 C20 1.518(3) .
C18 C19 1.522(3) .
C18 H18 1.0000 .
C19 H19A 0.9800 .
C19 H19B 0.9800 .
C19 H19C 0.9800 .
C20 H20A 0.9800 .
C20 H20B 0.9800 .
C20 H20C 0.9800 .
C21 C22 1.529(3) .
C21 C23 1.533(3) .
C21 H21 1.0000 .
C22 H22A 0.9800 .
C22 H22B 0.9800 .
C22 H22C 0.9800 .
C23 H23A 0.9800 .
C23 H23B 0.9800 .
C23 H23C 0.9800 .
C24 C25 1.520(3) .
C24 C26 1.541(3) .
C24 H24 1.0000 .
C25 H25A 0.9800 .
C25 H25B 0.9800 .
C25 H25C 0.9800 .
C26 H26A 0.9800 .
C26 H26B 0.9800 .
C26 H26C 0.9800 .
C27 C29 1.525(3) .
C27 C28 1.527(4) .
C27 H27 1.0000 .
C28 H28A 0.9800 .
C28 H28B 0.9800 .
C28 H28C 0.9800 .
C29 H29A 0.9800 .
C29 H29B 0.9800 .
C29 H29C 0.9800 .
C30 C31 1.526(3) .
C30 C32 1.542(4) .
C30 H30 1.0000 .
C31 H31A 0.9800 .
C31 H31B 0.9800 .
C31 H31C 0.9800 .
C32 H32A 0.9800 .
C32 H32B 0.9800 .
C32 H32C 0.9800 .
C33 C35 1.524(3) .
C33 C34 1.529(3) .
C33 H33 1.0000 .
C34 H34A 0.9800 .
C34 H34B 0.9800 .
C34 H34C 0.9800 .
C35 H35A 0.9800 .
C35 H35B 0.9800 .
C35 H35C 0.9800 .

loop_
_geom_torsion_atom_site_label_1
_geom_torsion_atom_site_label_2
_geom_torsion_atom_site_label_3
_geom_torsion_atom_site_label_4
_geom_torsion
_geom_torsion_site_symmetry_1
_geom_torsion_site_symmetry_4
C17 Ru1 P1 C21 162.84(10) . .
C1 Ru1 P1 C21 73.98(10) . .
P2 Ru1 P1 C21 -117.15(12) . .
Cl1 Ru1 P1 C21 -23.72(8) . .
C17 Ru1 P1 C24 -82.64(10) . .
C1 Ru1 P1 C24 -171.49(9) . .
P2 Ru1 P1 C24 -2.62(13) . .
Cl1 Ru1 P1 C24 90.81(8) . .
C17 Ru1 P1 C18 31.89(11) . .
C1 Ru1 P1 C18 -56.97(10) . .
P2 Ru1 P1 C18 111.90(13) . .
Cl1 Ru1 P1 C18 -154.67(9) . .
C17 Ru1 P2 C27 -157.58(11) . .
C1 Ru1 P2 C27 -69.06(11) . .
P1 Ru1 P2 C27 122.24(13) . .
Cl1 Ru1 P2 C27 28.88(9) . .
C17 Ru1 P2 C33 -25.51(10) . .
C1 Ru1 P2 C33 63.01(10) . .
P1 Ru1 P2 C33 -105.69(12) . .
Cl1 Ru1 P2 C33 160.95(8) . .
C17 Ru1 P2 C30 87.86(10) . .
C1 Ru1 P2 C30 176.39(10) . .
P1 Ru1 P2 C30 7.69(14) . .
Cl1 Ru1 P2 C30 -85.68(8) . .
C17 Ru1 C1 C2 -4.0(2) . .
P2 Ru1 C1 C2 -92.0(2) . .
P1 Ru1 C1 C2 85.8(2) . .
Cl1 Ru1 C1 C2 176.0(2) . .
Ru1 C1 C2 C3 -168.98(16) . .
C1 C2 C3 C16 -172.2(2) . .
C1 C2 C3 C4 13.4(3) . .
C16 C3 C4 C5 -1.8(3) . .
C2 C3 C4 C5 172.67(19) . .
C3 C4 C5 C6 0.8(3) . .
C4 C5 C6 C15 2.3(3) . .
C4 C5 C6 C7 -172.7(2) . .
C5 C6 C7 C8 169.6(2) . .
C15 C6 C7 C8 -5.3(3) . .
C6 C7 C8 C9 3.3(4) . .
C7 C8 C9 C14 6.4(3) . .
C7 C8 C9 C10 -168.7(2) . .
C14 C9 C10 C11 -5.7(4) . .
C8 C9 C10 C11 169.4(2) . .
C9 C10 C11 C12 10.3(4) . .
C10 C11 C12 C13 2.2(3) . .
C10 C11 C12 C11 -177.8(3) . 2
C11 C12 C13 C14 161.40(15) . 2
C11 C12 C13 C14 -18.61(15) 2 2
C11 C12 C13 C14 -18.60(15) . .
C11 C12 C13 C14 161.39(15) 2 .
C8 C9 C14 C13 173.89(18) . .
C10 C9 C14 C13 -11.0(3) . .
C8 C9 C14 C15 -13.6(3) . .
C10 C9 C14 C15 161.5(2) . .
C12 C13 C14 C9 22.8(2) . .
C14 C13 C14 C9 -157.2(2) 2 .
C12 C13 C14 C15 -149.24(15) . .
C14 C13 C14 C15 30.76(15) 2 .
C5 C6 C15 C16 -4.2(3) . .
C7 C6 C15 C16 170.84(19) . .
C5 C6 C15 C14 -177.25(19) . .
C7 C6 C15 C14 -2.2(3) . .
C9 C14 C15 C16 -161.20(19) . .
C13 C14 C15 C16 10.9(3) . .
C9 C14 C15 C6 11.4(3) . .
C13 C14 C15 C6 -176.49(17) . .
C4 C3 C16 C15 -0.2(3) . .
C2 C3 C16 C15 -174.89(18) . .
C6 C15 C16 C3 3.3(3) . .
C14 C15 C16 C3 175.99(19) . .
C21 P1 C18 C20 84.3(2) . .
C24 P1 C18 C20 -24.5(2) . .
Ru1 P1 C18 C20 -141.52(16) . .
C21 P1 C18 C19 -44.7(2) . .
C24 P1 C18 C19 -153.56(17) . .
Ru1 P1 C18 C19 89.47(17) . .
C24 P1 C21 C22 -173.48(17) . .
C18 P1 C21 C22 76.89(18) . .
Ru1 P1 C21 C22 -55.98(18) . .
C24 P1 C21 C23 55.20(19) . .
C18 P1 C21 C23 -54.4(2) . .
Ru1 P1 C21 C23 172.71(15) . .
C21 P1 C24 C25 53.05(18) . .
C18 P1 C24 C25 167.62(17) . .
Ru1 P1 C24 C25 -70.86(17) . .
C21 P1 C24 C26 176.41(16) . .
C18 P1 C24 C26 -69.02(18) . .
Ru1 P1 C24 C26 52.50(17) . .
C33 P2 C27 C29 53.0(2) . .
C30 P2 C27 C29 -56.8(2) . .
Ru1 P2 C27 C29 -172.50(15) . .
C33 P2 C27 C28 -75.41(19) . .
C30 P2 C27 C28 174.85(18) . .
Ru1 P2 C27 C28 59.11(19) . .
C27 P2 C30 C31 -69.07(19) . .
C33 P2 C30 C31 175.50(18) . .
Ru1 P2 C30 C31 53.29(18) . .
C27 P2 C30 C32 167.95(17) . .
C33 P2 C30 C32 52.52(19) . .
Ru1 P2 C30 C32 -69.69(17) . .
C27 P2 C33 C35 65.6(2) . .
C30 P2 C33 C35 176.05(17) . .
Ru1 P2 C33 C35 -68.76(18) . .
C27 P2 C33 C34 -63.4(2) . .
C30 P2 C33 C34 47.0(2) . .
Ru1 P2 C33 C34 162.21(15) . .
